data_7234203
loop_
_publ_author_name
'Kang, Juan'
'Wang, Yongli'
'Chen, Yifu'
'Huang, Xin'
'Yin, Qiuxiang'
'Wang, Na'
'Hao, Hongxun'

_publ_section_title
;
 Coordination-induced conformation diversity for pharmaceutical polymorph
 control
;
_journal_issue 43
_journal_name_full CrystEngComm
_journal_page_first 6585
_journal_paper_doi 10.1039/C9CE01310E
_journal_volume 21
_journal_year 2019
_chemical_formula_moiety 'C36 H38 N12 Ni2 O11 S8'
_chemical_formula_sum 'C36 H38 N12 Ni2 O11 S8'
_chemical_formula_weight 1188.68
_space_group_crystal_system monoclinic
_space_group_IT_number 13
_space_group_name_Hall '-P 2yac'
_space_group_name_H-M_alt 'P 1 2/n 1'
_symmetry_space_group_name_Hall '-P 2yac'
_symmetry_space_group_name_H-M 'P 1 2/n 1'
_atom_sites_solution_hydrogens mixed
_atom_sites_solution_primary dual
_audit_creation_date 2019-04-12
_audit_creation_method
;
Olex2 1.2
(compiled 2018.05.29 svn.r3508 for OlexSys, GUI svn.r5506)
;
_audit_update_record
;
2019-07-05 deposited with the CCDC.    2019-09-27 downloaded from the CCDC.
;
_cell_angle_alpha 90
_cell_angle_beta 92.444(4)
_cell_angle_gamma 90
_cell_formula_units_Z 2
_cell_length_a 12.0094(4)
_cell_length_b 12.8836(6)
_cell_length_c 17.3263(7)
_cell_measurement_reflns_used 5375
_cell_measurement_temperature 159.99(10)
_cell_measurement_theta_max 76.2030
_cell_measurement_theta_min 3.4550
_cell_volume 2678.36(19)
_computing_cell_refinement 'CrysAlisPro 1.171.39.45g (Rigaku OD, 2018)'
_computing_data_collection 'CrysAlisPro 1.171.39.45g (Rigaku OD, 2018)'
_computing_data_reduction 'CrysAlisPro 1.171.39.45g (Rigaku OD, 2018)'
_computing_molecular_graphics 'Olex2 (Dolomanov et al., 2009)'
_computing_publication_material 'Olex2 (Dolomanov et al., 2009)'
_computing_structure_refinement 'ShelXL (Sheldrick, 2015)'
_computing_structure_solution 'ShelXT (Sheldrick, 2015)'
_diffrn_ambient_environment N~2~
_diffrn_ambient_temperature 159.99(10)
_diffrn_detector 'CCD plate'
_diffrn_detector_type HyPix
_diffrn_measured_fraction_theta_full 0.999
_diffrn_measured_fraction_theta_max 0.942
_diffrn_measurement_details
;
List of Runs (angles in degrees, time in seconds):

  # Type    Start    End  Width  t~exp~   \w     \q     \k     \f   Frames
#--------------------------------------------------------------------------
  1  \w     19.00 118.00   0.50    0.66    --   46.12  84.00 -73.00  198
  2  \w     73.00 118.00   0.50    0.66    --   46.12 125.00-150.00   90
  3  \w     73.00 118.00   0.50    0.66    --   46.12 125.00-120.00   90
  4  \w     81.00 178.00   0.50    2.64    --  107.31  84.00 -73.00  194
  5  \w     93.00 155.00   0.50    2.64    --  107.31  45.00 -60.00  124
  6  \w     73.00  98.00   0.50    0.66    --   46.12 125.00 120.00   50
  7  \w    -26.00  73.00   0.50    0.66    --   46.12 -84.00 166.00  198
  8  \w     35.00 134.00   0.50    2.64    --  107.31 -84.00 166.00  198
  9  \w     38.00  89.00   0.50    2.64    --  107.31-125.00 150.00  102
 10  \w     36.00 107.00   0.50    2.64    --  107.31 -94.00   0.00  142
 11  \w    -73.00  27.00   0.50    0.66    --  -46.12  84.00 -73.00  200
 12  \w   -118.00 -19.00   0.50    0.66    --  -46.12 -84.00 166.00  198
 13  \w   -118.00 -24.00   0.50    2.64    -- -100.00  15.00-150.00  188
 14  \w   -114.00 -25.00   0.50    2.64    -- -100.00  30.00 -60.00  178
 15  \w   -117.00 -83.00   0.50    2.64    -- -100.00 -15.00   0.00   68
 16  \w   -127.00 -27.00   0.50    2.64    -- -100.00  84.00 -73.00  200
 17  \w   -173.00 -73.00   0.50    2.64    -- -100.00 -84.00 166.00  200
 18  \w   -173.00-144.00   0.50    2.64    -- -100.00 -15.00   0.00   58
 19  \w   -164.00 -87.00   0.50    2.64    -- -100.00 -94.00-120.00  154
;
_diffrn_measurement_device 'four-circle diffractometer'
_diffrn_measurement_device_type 'ROD, Synergy Custom system, HyPix'
_diffrn_measurement_method '\w scans'
_diffrn_orient_matrix_type 'CrysAlisPro convention (1999,Acta A55,543-557)'
_diffrn_orient_matrix_UB_11 -0.0871412000
_diffrn_orient_matrix_UB_12 -0.0730117000
_diffrn_orient_matrix_UB_13 -0.0389102000
_diffrn_orient_matrix_UB_21 0.0934867000
_diffrn_orient_matrix_UB_22 -0.0757802000
_diffrn_orient_matrix_UB_23 -0.0205774000
_diffrn_orient_matrix_UB_31 -0.0126976000
_diffrn_orient_matrix_UB_32 -0.0567623000
_diffrn_orient_matrix_UB_33 0.0773309000
_diffrn_radiation_monochromator mirror
_diffrn_radiation_probe x-ray
_diffrn_radiation_type CuK\a
_diffrn_radiation_wavelength 1.54184
_diffrn_reflns_av_R_equivalents 0.1412
_diffrn_reflns_av_unetI/netI 0.0954
_diffrn_reflns_Laue_measured_fraction_full 0.999
_diffrn_reflns_Laue_measured_fraction_max 0.942
_diffrn_reflns_limit_h_max 15
_diffrn_reflns_limit_h_min -14
_diffrn_reflns_limit_k_max 15
_diffrn_reflns_limit_k_min -15
_diffrn_reflns_limit_l_max 21
_diffrn_reflns_limit_l_min -19
_diffrn_reflns_number 25790
_diffrn_reflns_point_group_measured_fraction_full 0.999
_diffrn_reflns_point_group_measured_fraction_max 0.942
_diffrn_reflns_theta_full 67.684
_diffrn_reflns_theta_max 77.175
_diffrn_reflns_theta_min 3.430
_diffrn_source 'Rotating-anode X-ray tube'
_diffrn_source_type 'Rigaku (Cu) X-ray Source'
_exptl_absorpt_coefficient_mu 4.328
_exptl_absorpt_correction_T_max 1.00000
_exptl_absorpt_correction_T_min 0.47664
_exptl_absorpt_correction_type multi-scan
_exptl_absorpt_process_details
;
CrysAlisPro 1.171.39.45g (Rigaku Oxford Diffraction, 2018)
Empirical absorption correction using spherical harmonics,
 implemented in SCALE3 ABSPACK scaling algorithm.
;
_exptl_crystal_colour green
_exptl_crystal_colour_primary green
_exptl_crystal_density_diffrn 1.474
_exptl_crystal_description block
_exptl_crystal_F_000 1220
_exptl_crystal_size_max 0.02
_exptl_crystal_size_mid 0.02
_exptl_crystal_size_min 0.02
_refine_diff_density_max 1.032
_refine_diff_density_min -0.714
_refine_diff_density_rms 0.188
_refine_ls_extinction_method none
_refine_ls_goodness_of_fit_ref 0.978
_refine_ls_hydrogen_treatment constr
_refine_ls_matrix_type full
_refine_ls_number_parameters 315
_refine_ls_number_reflns 5352
_refine_ls_number_restraints 0
_refine_ls_restrained_S_all 0.978
_refine_ls_R_factor_all 0.1173
_refine_ls_R_factor_gt 0.0799
_refine_ls_shift/su_max 0.000
_refine_ls_shift/su_mean 0.000
_refine_ls_structure_factor_coef Fsqd
_refine_ls_weighting_details 'w=1/[\s^2^(Fo^2^)+(0.1453P)^2^] where P=(Fo^2^+2Fc^2^)/3'
_refine_ls_weighting_scheme calc
_refine_ls_wR_factor_gt 0.1988
_refine_ls_wR_factor_ref 0.2335
_reflns_Friedel_coverage 0.000
_reflns_number_gt 3275
_reflns_number_total 5352
_reflns_threshold_expression 'I > 2\s(I)'
_cod_data_source_file c9ce01310e2.cif
_cod_data_source_block kj-40-1
_cod_depositor_comments 'Adding full bibliography for 7234202--7234204.cif.'
_cod_database_code 7234203
_shelx_shelxl_version_number 2018/3
_shelx_space_group_comment
;
The symmetry employed for this shelxl refinement is uniquely defined
by the following loop, which should always be used as a source of
symmetry information in preference to the above space-group names.
They are only intended as comments.
;
_shelx_estimated_absorpt_t_max 0.918
_shelx_estimated_absorpt_t_min 0.918
_reflns_odcompleteness_completeness 100.00
_reflns_odcompleteness_iscentric 1
_reflns_odcompleteness_theta 66.97
_olex2_refinement_description
;
1. Fixed Uiso
 At 1.2 times of:
  All C(H) groups, All N(H,H) groups
 At 1.5 times of:
  All O(H,H) groups
2. Others
 Fixed Sof: H5A(0.5) H5B(0.5)
 Fixed X: H5A(0.7876) H5B(0.68944)
 Fixed Y: H5A(0.296529) H5B(0.2958)
 Fixed Z: H5A(0.22561) H5B(0.26008)
3.a Rotating group:
 O6(H6A,H6B), N1(H1A,H1B), N5(H5C,H5D)
3.b Aromatic/amide H refined with riding coordinates:
 C2(H2), C3(H3), C5(H5), C6(H6), C8(H8), C9(H9), C10(H10), C11(H11), C14(H14),
 C15(H15), C17(H17), C18(H18)
;
_olex2_submission_special_instructions 'No special instructions were received'
_oxdiff_exptl_absorpt_empirical_details
;
Empirical correction (ABSPACK) includes:
- Absorption correction using spherical harmonics
- Frame scaling
;
_oxdiff_exptl_absorpt_empirical_full_max 3.770
_oxdiff_exptl_absorpt_empirical_full_min 0.352

loop_
_space_group_symop_operation_xyz
'x, y, z'
'-x+1/2, y, -z+1/2'
'-x, -y, -z'
'x-1/2, -y, z-1/2'

loop_
_atom_site_label
_atom_site_type_symbol
_atom_site_fract_x
_atom_site_fract_y
_atom_site_fract_z
_atom_site_U_iso_or_equiv
_atom_site_adp_type
_atom_site_occupancy
_atom_site_site_symmetry_order
_atom_site_calc_flag
_atom_site_refinement_flags_posn
_atom_site_refinement_flags_adp
_atom_site_refinement_flags_occupancy
Ni1 Ni 0.81115(7) 0.41380(7) 0.34167(5) 0.0411(3) Uani 1 1 d . . .
S1 S 0.64910(14) 0.18442(15) 0.50233(10) 0.0635(5) Uani 1 1 d . . .
S2 S 0.52811(11) 0.15746(12) 0.32975(9) 0.0503(4) Uani 1 1 d . . .
S3 S 0.49868(11) 0.62150(13) 0.33847(9) 0.0512(4) Uani 1 1 d . . .
S4 S 0.55121(10) 0.59056(11) 0.15931(8) 0.0409(3) Uani 1 1 d . . .
O1 O 0.5908(3) 0.5380(3) 0.0903(2) 0.0466(9) Uani 1 1 d . . .
O2 O 0.4315(3) 0.5913(3) 0.1681(2) 0.0486(10) Uani 1 1 d . . .
O3 O 0.5332(3) 0.0606(3) 0.3716(3) 0.0629(12) Uani 1 1 d . . .
O4 O 0.5163(3) 0.1502(4) 0.2467(2) 0.0558(11) Uani 1 1 d . . .
O5 O 0.750000 0.3285(4) 0.250000 0.0462(13) Uani 1 2 d S T P
H5A H 0.787600 0.296529 0.225610 0.069 Uiso 0.5 1 d R . .
H5B H 0.689440 0.295800 0.260080 0.069 Uiso 0.5 1 d R . .
O6 O 0.9593(3) 0.3314(3) 0.3401(3) 0.0564(11) Uani 1 1 d . . .
H6A H 1.014748 0.373178 0.345158 0.085 Uiso 1 1 d GR . .
H6B H 0.966047 0.304666 0.295199 0.085 Uiso 1 1 d GR . .
N1 N 0.7021(5) 1.0251(5) 0.1585(5) 0.0789(18) Uani 1 1 d . . .
H1A H 0.704151 1.044826 0.111136 0.095 Uiso 1 1 d GR . .
H1B H 0.655699 1.063156 0.182185 0.095 Uiso 1 1 d GR . .
N2 N 0.6194(3) 0.5278(4) 0.2254(2) 0.0403(10) Uani 1 1 d . . .
N3 N 0.6664(3) 0.4972(4) 0.3553(3) 0.0414(10) Uani 1 1 d . . .
N4 N 0.7631(4) 0.3153(4) 0.4260(3) 0.0498(12) Uani 1 1 d . . .
N5 N 0.1405(4) 0.4005(5) 0.4289(3) 0.0603(14) Uani 1 1 d . . .
H5C H 0.142349 0.380561 0.476278 0.072 Uiso 1 1 d GR . .
H5D H 0.178901 0.456483 0.424960 0.072 Uiso 1 1 d GR . .
N6 N 0.6341(4) 0.2263(4) 0.3451(3) 0.0497(12) Uani 1 1 d . . .
C1 C 0.2354(4) 0.3429(5) 0.4083(4) 0.0519(15) Uani 1 1 d . . .
C2 C 0.2575(5) 0.2455(6) 0.4397(4) 0.0592(17) Uani 1 1 d . . .
H2 H 0.210958 0.218638 0.476314 0.071 Uiso 1 1 calc R . .
C3 C 0.3472(5) 0.1884(6) 0.4175(4) 0.0589(16) Uani 1 1 d . . .
H3 H 0.362422 0.123772 0.439387 0.071 Uiso 1 1 calc R . .
C4 C 0.4141(5) 0.2287(5) 0.3623(4) 0.0542(15) Uani 1 1 d . . .
C5 C 0.3930(5) 0.3261(5) 0.3294(4) 0.0591(16) Uani 1 1 d . . .
H5 H 0.438309 0.351432 0.291506 0.071 Uiso 1 1 calc R . .
C6 C 0.3049(5) 0.3842(5) 0.3533(4) 0.0568(15) Uani 1 1 d . . .
H6 H 0.291679 0.450218 0.333172 0.068 Uiso 1 1 calc R . .
C7 C 0.6817(4) 0.2464(5) 0.4174(3) 0.0474(13) Uani 1 1 d . . .
C8 C 0.7494(6) 0.2578(6) 0.5509(4) 0.0680(19) Uani 1 1 d . . .
H8 H 0.764908 0.254376 0.603896 0.082 Uiso 1 1 calc R . .
C9 C 0.8019(5) 0.3198(6) 0.5031(4) 0.0575(16) Uani 1 1 d . . .
H9 H 0.860062 0.362976 0.519796 0.069 Uiso 1 1 calc R . .
C10 C 0.6324(4) 0.5241(5) 0.4278(3) 0.0468(13) Uani 1 1 d . . .
H10 H 0.667017 0.497145 0.472499 0.056 Uiso 1 1 calc R . .
C11 C 0.5470(5) 0.5908(5) 0.4306(4) 0.0537(15) Uani 1 1 d . . .
H11 H 0.518134 0.616729 0.475734 0.064 Uiso 1 1 calc R . .
C12 C 0.6020(4) 0.5435(4) 0.3007(3) 0.0396(12) Uani 1 1 d . . .
C13 C 0.5951(4) 0.7182(4) 0.1595(3) 0.0420(12) Uani 1 1 d . . .
C14 C 0.7031(4) 0.7444(5) 0.1396(3) 0.0475(13) Uani 1 1 d . . .
H14 H 0.751817 0.692587 0.125146 0.057 Uiso 1 1 calc R . .
C15 C 0.7379(4) 0.8455(5) 0.1413(4) 0.0509(14) Uani 1 1 d . . .
H15 H 0.810776 0.860950 0.129272 0.061 Uiso 1 1 calc R . .
C16 C 0.6674(5) 0.9247(5) 0.1604(4) 0.0538(15) Uani 1 1 d . . .
C17 C 0.5600(5) 0.8983(5) 0.1842(4) 0.0592(17) Uani 1 1 d . . .
H17 H 0.512959 0.949971 0.201242 0.071 Uiso 1 1 calc R . .
C18 C 0.5245(4) 0.7974(5) 0.1824(4) 0.0520(14) Uani 1 1 d . . .
H18 H 0.452626 0.781512 0.196559 0.062 Uiso 1 1 calc R . .

loop_
_atom_site_aniso_label
_atom_site_aniso_U_11
_atom_site_aniso_U_22
_atom_site_aniso_U_33
_atom_site_aniso_U_23
_atom_site_aniso_U_13
_atom_site_aniso_U_12
Ni1 0.0355(5) 0.0391(6) 0.0478(5) 0.0015(4) -0.0070(3) 0.0004(4)
S1 0.0618(9) 0.0634(12) 0.0652(10) 0.0128(8) 0.0028(7) 0.0000(8)
S2 0.0427(7) 0.0435(9) 0.0647(9) -0.0014(7) 0.0023(6) 0.0013(6)
S3 0.0424(7) 0.0554(10) 0.0558(8) 0.0036(7) 0.0042(5) 0.0100(6)
S4 0.0354(6) 0.0380(8) 0.0487(7) 0.0023(6) -0.0070(5) 0.0010(5)
O1 0.0433(18) 0.049(3) 0.047(2) -0.0034(18) -0.0072(15) 0.0005(17)
O2 0.0378(18) 0.046(3) 0.061(2) 0.0055(19) -0.0069(16) -0.0004(16)
O3 0.051(2) 0.046(3) 0.091(3) 0.015(2) 0.003(2) 0.0047(19)
O4 0.052(2) 0.053(3) 0.062(3) -0.011(2) 0.0015(18) -0.0020(19)
O5 0.037(2) 0.051(4) 0.051(3) 0.000 -0.003(2) 0.000
O6 0.0421(19) 0.054(3) 0.072(3) -0.010(2) -0.0128(18) 0.0063(18)
N1 0.076(4) 0.048(4) 0.114(5) -0.004(4) 0.013(4) -0.007(3)
N2 0.036(2) 0.036(3) 0.048(2) 0.008(2) -0.0046(17) 0.0081(18)
N3 0.036(2) 0.041(3) 0.047(2) 0.004(2) -0.0013(17) -0.0039(18)
N4 0.050(2) 0.042(3) 0.056(3) 0.004(2) -0.012(2) 0.002(2)
N5 0.045(2) 0.072(4) 0.063(3) -0.003(3) -0.006(2) 0.008(2)
N6 0.040(2) 0.055(3) 0.054(3) 0.001(2) 0.0015(19) 0.003(2)
C1 0.036(2) 0.061(4) 0.058(3) -0.002(3) -0.007(2) 0.001(3)
C2 0.044(3) 0.075(5) 0.059(3) 0.005(3) 0.010(2) -0.002(3)
C3 0.044(3) 0.068(5) 0.065(4) 0.011(3) 0.007(3) -0.005(3)
C4 0.046(3) 0.048(4) 0.068(4) -0.008(3) -0.005(3) 0.006(3)
C5 0.044(3) 0.056(4) 0.078(4) 0.000(3) 0.008(3) 0.001(3)
C6 0.049(3) 0.047(4) 0.074(4) 0.001(3) -0.003(3) 0.005(3)
C7 0.038(2) 0.050(4) 0.053(3) -0.001(3) -0.001(2) 0.005(3)
C8 0.069(4) 0.075(5) 0.059(4) 0.013(4) -0.007(3) 0.005(4)
C9 0.062(3) 0.056(4) 0.053(3) -0.001(3) -0.012(3) 0.004(3)
C10 0.045(3) 0.055(4) 0.041(3) 0.007(3) 0.004(2) -0.006(3)
C11 0.045(3) 0.065(5) 0.052(3) 0.002(3) 0.012(2) -0.002(3)
C12 0.040(2) 0.036(3) 0.043(3) 0.005(2) -0.003(2) -0.003(2)
C13 0.035(2) 0.040(3) 0.050(3) -0.002(2) -0.003(2) 0.009(2)
C14 0.040(2) 0.041(4) 0.061(3) -0.001(3) -0.001(2) 0.001(2)
C15 0.039(3) 0.046(4) 0.068(4) 0.004(3) 0.000(2) -0.002(2)
C16 0.053(3) 0.034(3) 0.074(4) 0.000(3) -0.004(3) -0.007(3)
C17 0.051(3) 0.038(4) 0.089(5) -0.003(3) 0.004(3) 0.002(3)
C18 0.037(3) 0.050(4) 0.070(4) 0.002(3) 0.006(2) -0.001(2)

loop_
_atom_type_symbol
_atom_type_description
_atom_type_scat_dispersion_real
_atom_type_scat_dispersion_imag
_atom_type_scat_source
C C 0.0181 0.0091 'International Tables Vol C Tables 4.2.6.8 and 6.1.1.4'
H H 0.0000 0.0000 'International Tables Vol C Tables 4.2.6.8 and 6.1.1.4'
N N 0.0311 0.0180 'International Tables Vol C Tables 4.2.6.8 and 6.1.1.4'
Ni Ni -3.0029 0.5091 'International Tables Vol C Tables 4.2.6.8 and 6.1.1.4'
O O 0.0492 0.0322 'International Tables Vol C Tables 4.2.6.8 and 6.1.1.4'
S S 0.3331 0.5567 'International Tables Vol C Tables 4.2.6.8 and 6.1.1.4'

loop_
_geom_angle_atom_site_label_1
_geom_angle_atom_site_label_2
_geom_angle_atom_site_label_3
_geom_angle
_geom_angle_site_symmetry_1
_geom_angle_site_symmetry_3
O5 Ni1 O1 159.83(14) . 2_655
O5 Ni1 O6 89.68(15) . .
O5 Ni1 N2 94.92(16) . 2_655
O5 Ni1 N3 95.29(15) . .
O6 Ni1 O1 86.64(15) . 2_655
N2 Ni1 O1 65.25(15) 2_655 2_655
N2 Ni1 O6 89.40(18) 2_655 .
N3 Ni1 O1 89.70(16) . 2_655
N3 Ni1 O6 174.16(17) . .
N3 Ni1 N2 93.20(18) . 2_655
N4 Ni1 O1 102.82(17) . 2_655
N4 Ni1 O5 96.83(18) . .
N4 Ni1 O6 87.69(19) . .
N4 Ni1 N2 167.88(18) . 2_655
N4 Ni1 N3 88.69(19) . .
C8 S1 C7 89.1(3) . .
O3 S2 N6 112.8(3) . .
O3 S2 C4 107.9(3) . .
O4 S2 O3 116.4(3) . .
O4 S2 N6 104.6(3) . .
O4 S2 C4 107.9(3) . .
N6 S2 C4 106.8(3) . .
C11 S3 C12 89.9(3) . .
O1 S4 N2 100.1(2) . .
O1 S4 C13 109.3(3) . .
O2 S4 O1 116.4(2) . .
O2 S4 N2 114.0(2) . .
O2 S4 C13 107.3(2) . .
N2 S4 C13 109.5(2) . .
S4 O1 Ni1 94.65(18) . 2_655
Ni1 O5 Ni1 114.9(3) 2_655 .
Ni1 O5 H5A 121.72(8) 2_655 2_655
Ni1 O5 H5A 121.72(8) . .
Ni1 O5 H5A 93.55(14) . 2_655
Ni1 O5 H5A 93.55(14) 2_655 .
Ni1 O5 H5B 112.50(10) 2_655 2_655
Ni1 O5 H5B 98.13(12) 2_655 .
Ni1 O5 H5B 112.49(10) . .
Ni1 O5 H5B 98.13(12) . 2_655
H5A O5 H5A 113.8(7) . 2_655
H5A O5 H5B 112.2(6) . .
H5A O5 H5B 24.73(9) . 2_655
H5A O5 H5B 112.2(6) 2_655 2_655
H5B O5 H5A 24.73(9) . 2_655
H5B O5 H5B 121.8(7) . 2_655
Ni1 O6 H6A 109.9 . .
Ni1 O6 H6B 109.4 . .
H6A O6 H6B 104.0 . .
H1A N1 H1B 109.4 . .
C16 N1 H1A 108.9 . .
C16 N1 H1B 109.0 . .
S4 N2 Ni1 99.4(2) . 2_655
C12 N2 Ni1 137.2(4) . 2_655
C12 N2 S4 121.5(4) . .
C10 N3 Ni1 121.1(3) . .
C12 N3 Ni1 128.0(4) . .
C12 N3 C10 110.3(5) . .
C7 N4 Ni1 124.5(4) . .
C7 N4 C9 110.5(5) . .
C9 N4 Ni1 124.6(4) . .
H5C N5 H5D 109.5 . .
C1 N5 H5C 95.5 . .
C1 N5 H5D 88.8 . .
C7 N6 S2 124.3(4) . .
C2 C1 N5 121.1(6) . .
C2 C1 C6 120.1(6) . .
C6 C1 N5 118.8(6) . .
C1 C2 H2 119.6 . .
C3 C2 C1 120.9(6) . .
C3 C2 H2 119.6 . .
C2 C3 H3 120.6 . .
C2 C3 C4 118.8(7) . .
C4 C3 H3 120.6 . .
C3 C4 S2 120.8(5) . .
C3 C4 C5 121.4(6) . .
C5 C4 S2 117.9(5) . .
C4 C5 H5 120.1 . .
C6 C5 C4 119.7(6) . .
C6 C5 H5 120.1 . .
C1 C6 H6 120.4 . .
C5 C6 C1 119.1(6) . .
C5 C6 H6 120.4 . .
N4 C7 S1 113.9(4) . .
N4 C7 N6 120.3(5) . .
N6 C7 S1 125.7(4) . .
S1 C8 H8 124.3 . .
C9 C8 S1 111.5(5) . .
C9 C8 H8 124.3 . .
N4 C9 H9 122.5 . .
C8 C9 N4 115.1(6) . .
C8 C9 H9 122.5 . .
N3 C10 H10 121.6 . .
C11 C10 N3 116.7(5) . .
C11 C10 H10 121.6 . .
S3 C11 H11 125.0 . .
C10 C11 S3 110.0(4) . .
C10 C11 H11 125.0 . .
N2 C12 S3 126.3(4) . .
N3 C12 S3 113.0(4) . .
N3 C12 N2 120.7(5) . .
C14 C13 S4 121.1(4) . .
C18 C13 S4 120.6(4) . .
C18 C13 C14 118.3(6) . .
C13 C14 H14 119.6 . .
C15 C14 C13 120.8(6) . .
C15 C14 H14 119.6 . .
C14 C15 H15 119.3 . .
C14 C15 C16 121.4(5) . .
C16 C15 H15 119.3 . .
N1 C16 C15 120.5(6) . .
N1 C16 C17 121.4(6) . .
C15 C16 C17 118.0(6) . .
C16 C17 H17 119.6 . .
C18 C17 C16 120.7(6) . .
C18 C17 H17 119.6 . .
C13 C18 H18 119.7 . .
C17 C18 C13 120.6(5) . .
C17 C18 H18 119.7 . .

loop_
_geom_bond_atom_site_label_1
_geom_bond_atom_site_label_2
_geom_bond_distance
_geom_bond_site_symmetry_2
Ni1 O1 2.284(4) 2_655
Ni1 O5 2.042(3) .
Ni1 O6 2.073(4) .
Ni1 N2 2.070(5) 2_655
Ni1 N3 2.065(4) .
Ni1 N4 2.038(5) .
S1 C7 1.734(6) .
S1 C8 1.722(8) .
S2 O3 1.443(5) .
S2 O4 1.443(5) .
S2 N6 1.565(5) .
S2 C4 1.761(6) .
S3 C11 1.722(6) .
S3 C12 1.747(6) .
S4 O1 1.470(4) .
S4 O2 1.452(4) .
S4 N2 1.598(4) .
S4 C13 1.726(6) .
O5 H5A 0.754(3) .
O5 H5A 0.754(3) 2_655
O5 H5B 0.864(3) 2_655
O5 H5B 0.864(3) .
O6 H6A 0.8577 .
O6 H6B 0.8576 .
N1 H1A 0.8601 .
N1 H1B 0.8597 .
N1 C16 1.360(8) .
N2 C12 1.345(7) .
N3 C10 1.383(7) .
N3 C12 1.336(6) .
N4 C7 1.324(7) .
N4 C9 1.397(8) .
N5 H5C 0.8599 .
N5 H5D 0.8601 .
N5 C1 1.418(8) .
N6 C7 1.378(7) .
C1 C2 1.389(9) .
C1 C6 1.398(9) .
C2 H2 0.9300 .
C2 C3 1.372(9) .
C3 H3 0.9300 .
C3 C4 1.377(9) .
C4 C5 1.397(9) .
C5 H5 0.9300 .
C5 C6 1.375(9) .
C6 H6 0.9300 .
C8 H8 0.9300 .
C8 C9 1.328(10) .
C9 H9 0.9300 .
C10 H10 0.9300 .
C10 C11 1.341(8) .
C11 H11 0.9300 .
C13 C14 1.397(8) .
C13 C18 1.396(8) .
C14 H14 0.9300 .
C14 C15 1.367(8) .
C15 H15 0.9300 .
C15 C16 1.375(9) .
C16 C17 1.413(9) .
C17 H17 0.9300 .
C17 C18 1.367(9) .
C18 H18 0.9300 .

loop_
_geom_torsion_atom_site_label_1
_geom_torsion_atom_site_label_2
_geom_torsion_atom_site_label_3
_geom_torsion_atom_site_label_4
_geom_torsion
_geom_torsion_site_symmetry_1
_geom_torsion_site_symmetry_4
Ni1 N2 C12 S3 -154.5(3) 2_655 .
Ni1 N2 C12 N3 25.2(8) 2_655 .
Ni1 N3 C10 C11 170.4(4) . .
Ni1 N3 C12 S3 -171.2(3) . .
Ni1 N3 C12 N2 9.0(8) . .
Ni1 N4 C7 S1 -172.7(3) . .
Ni1 N4 C7 N6 10.0(8) . .
Ni1 N4 C9 C8 171.3(5) . .
S1 C8 C9 N4 2.1(8) . .
S2 N6 C7 S1 11.1(7) . .
S2 N6 C7 N4 -171.9(4) . .
S2 C4 C5 C6 -179.9(5) . .
S4 N2 C12 S3 6.2(7) . .
S4 N2 C12 N3 -174.1(4) . .
S4 C13 C14 C15 -178.8(5) . .
S4 C13 C18 C17 178.5(5) . .
O1 S4 N2 Ni1 -7.1(2) . 2_655
O1 S4 N2 C12 -174.0(4) . .
O1 S4 C13 C14 -42.6(5) . .
O1 S4 C13 C18 139.9(5) . .
O2 S4 O1 Ni1 -117.0(2) . 2_655
O2 S4 N2 Ni1 117.9(2) . 2_655
O2 S4 N2 C12 -48.9(5) . .
O2 S4 C13 C14 -169.6(4) . .
O2 S4 C13 C18 12.8(5) . .
O3 S2 N6 C7 -47.0(6) . .
O3 S2 C4 C3 -1.0(6) . .
O3 S2 C4 C5 -180.0(5) . .
O4 S2 N6 C7 -174.5(5) . .
O4 S2 C4 C3 125.6(5) . .
O4 S2 C4 C5 -53.4(6) . .
N1 C16 C17 C18 177.0(7) . .
N2 S4 O1 Ni1 6.4(2) . 2_655
N2 S4 C13 C14 66.2(5) . .
N2 S4 C13 C18 -111.4(5) . .
N3 C10 C11 S3 2.4(7) . .
N5 C1 C2 C3 177.6(6) . .
N5 C1 C6 C5 -175.9(6) . .
N6 S2 C4 C3 -122.5(5) . .
N6 S2 C4 C5 58.5(6) . .
C1 C2 C3 C4 -1.1(10) . .
C2 C1 C6 C5 1.8(9) . .
C2 C3 C4 S2 -178.3(5) . .
C2 C3 C4 C5 0.6(10) . .
C3 C4 C5 C6 1.2(10) . .
C4 S2 N6 C7 71.3(5) . .
C4 C5 C6 C1 -2.4(10) . .
C6 C1 C2 C3 -0.1(10) . .
C7 S1 C8 C9 -1.7(6) . .
C7 N4 C9 C8 -1.3(8) . .
C8 S1 C7 N4 1.0(5) . .
C8 S1 C7 N6 178.1(5) . .
C9 N4 C7 S1 -0.1(6) . .
C9 N4 C7 N6 -177.4(5) . .
C10 N3 C12 S3 0.3(6) . .
C10 N3 C12 N2 -179.5(5) . .
C11 S3 C12 N2 -179.4(5) . .
C11 S3 C12 N3 0.8(4) . .
C12 S3 C11 C10 -1.7(5) . .
C12 N3 C10 C11 -1.8(7) . .
C13 S4 O1 Ni1 121.3(2) . 2_655
C13 S4 N2 Ni1 -121.9(2) . 2_655
C13 S4 N2 C12 71.2(5) . .
C13 C14 C15 C16 -1.8(9) . .
C14 C13 C18 C17 0.9(9) . .
C14 C15 C16 N1 -177.2(6) . .
C14 C15 C16 C17 4.8(10) . .
C15 C16 C17 C18 -5.0(10) . .
C16 C17 C18 C13 2.2(10) . .
C18 C13 C14 C15 -1.2(8) . .

loop_
_smtbx_masks_void_nr
_smtbx_masks_void_average_x
_smtbx_masks_void_average_y
_smtbx_masks_void_average_z
_smtbx_masks_void_volume
_smtbx_masks_void_count_electrons
1 -0.314 0.000 0.814 490.1 51.6
